data_7107803
loop_
_publ_author_name
'Domasevitch, Konstantin V.'
'Solntsev, Pavlo V.'
'Krautscheid, Harald'
'Zhylenko, Iryna S.'
'Rusanov, Eduard B.'
'Chernega, Alexander N.'

_publ_section_title
;
 Facile access to a series of large polycondensed pyridazines and their
 utility for the supramolecular synthesis of coordination polymers
;
_journal_name_full Chem.Commun.
_journal_page_first 5847
_journal_paper_doi 10.1039/c2cc31770b
_journal_volume 48
_journal_year 2012
_chemical_formula_moiety '(C20 H18 Cu2 I2 N4), C H Cl3, C2 H3 N'
_chemical_formula_sum 'C23 H22 Cl3 Cu2 I2 N5'
_chemical_formula_weight 855.69
_chemical_name_systematic
;
(3,4,4a,5,6,9,10,10a,11,12-decahydroanthra
[1,9,8-cdef:5,10,4-cdef]dicinnoline)diiododicopper(I),
Solvate with Acetonitrile and Chloroform
;
_space_group_IT_number 141
_space_group_name_Hall '-I 4bd 2'
_symmetry_cell_setting tetragonal
_symmetry_Int_Tables_number 141
_symmetry_space_group_name_Hall '-I 4bd 2'
_symmetry_space_group_name_H-M 'I 41/a m d :2'
_atom_sites_solution_hydrogens geom
_atom_sites_solution_primary direct
_atom_sites_solution_secondary difmap
_audit_creation_method SHELXL-97
_cell_angle_alpha 90.00
_cell_angle_beta 90.00
_cell_angle_gamma 90.00
_cell_formula_units_Z 8
_cell_length_a 22.3792(2)
_cell_length_b 22.3792(2)
_cell_length_c 13.1261(3)
_cell_measurement_reflns_used 13376
_cell_measurement_temperature 173(2)
_cell_measurement_theta_max 26.50
_cell_measurement_theta_min 6.82
_cell_volume 6573.93(17)
_computing_cell_refinement 'SAINT-NT (Bruker, 1999)'
_computing_data_collection 'SMART-NT (Bruker, 1998)'
_computing_data_reduction 'SAINT-NT (Bruker, 1999)'
_computing_molecular_graphics 'Diamond 2.1e (Brandenburg, 1999)'
_computing_publication_material 'WinGX 1.70.01 (Farrugia, 1999)'
_computing_structure_refinement 'SHELXL-97 (Sheldrick, 2008)'
_computing_structure_solution 'SHELXS-97 (Sheldrick, 2008)'
_diffrn_ambient_temperature 173(2)
_diffrn_measured_fraction_theta_full 0.985
_diffrn_measured_fraction_theta_max 0.985
_diffrn_measurement_device_type 'Bruker APEXII area-detector diffractometer'
_diffrn_measurement_method '\w scans'
_diffrn_radiation_monochromator graphite
_diffrn_radiation_source 'fine-focus sealed tube'
_diffrn_radiation_type MoK\a
_diffrn_radiation_wavelength 0.71073
_diffrn_reflns_av_R_equivalents 0.0612
_diffrn_reflns_av_sigmaI/netI 0.0415
_diffrn_reflns_limit_h_max 26
_diffrn_reflns_limit_h_min -28
_diffrn_reflns_limit_k_max 28
_diffrn_reflns_limit_k_min -24
_diffrn_reflns_limit_l_max 10
_diffrn_reflns_limit_l_min -16
_diffrn_reflns_number 13376
_diffrn_reflns_theta_full 26.50
_diffrn_reflns_theta_max 26.50
_diffrn_reflns_theta_min 6.82
_diffrn_standards_decay_% 0
_exptl_absorpt_coefficient_mu 3.435
_exptl_absorpt_correction_T_max 0.5768
_exptl_absorpt_correction_T_min 0.5323
_exptl_absorpt_correction_type empirical
_exptl_absorpt_process_details 'SADABS (Sheldrick, 1996)'
_exptl_crystal_colour black
_exptl_crystal_density_diffrn 1.729
_exptl_crystal_density_method 'not measured'
_exptl_crystal_description prism
_exptl_crystal_F_000 3280
_exptl_crystal_size_max 0.21
_exptl_crystal_size_mid 0.18
_exptl_crystal_size_min 0.18
_platon_squeeze_details
;
;
_refine_diff_density_max 0.980
_refine_diff_density_min -0.658
_refine_diff_density_rms 0.093
_refine_ls_extinction_method none
_refine_ls_goodness_of_fit_ref 1.062
_refine_ls_hydrogen_treatment constr
_refine_ls_matrix_type full
_refine_ls_number_parameters 90
_refine_ls_number_reflns 1779
_refine_ls_number_restraints 20
_refine_ls_restrained_S_all 1.072
_refine_ls_R_factor_all 0.0846
_refine_ls_R_factor_gt 0.0457
_refine_ls_shift/su_max 0.000
_refine_ls_shift/su_mean 0.000
_refine_ls_structure_factor_coef Fsqd
_refine_ls_weighting_details 'calc w=1/[\s^2^(Fo^2^)+(0.0545P)^2^+13.7375P] where P=(Fo^2^+2Fc^2^)/3'
_refine_ls_weighting_scheme calc
_refine_ls_wR_factor_gt 0.1126
_refine_ls_wR_factor_ref 0.1255
_reflns_number_gt 1054
_reflns_number_total 1779
_reflns_threshold_expression >2sigma(I)
_cod_data_source_file c2cc31770b.txt
_cod_data_source_block (4)
_cod_depositor_comments
;
The following automatic conversions were performed:

data name '_iucr_refine_instruction_details' was replaced with
'_iucr_refine_instructions_details' as specified in the replacement
file 'data/replacement-values/replacement_tags.lst'.

Automatic conversion script
Id: cif_correct_tags 9268 2022-04-12 08:56:07Z antanas 
;
_cod_original_cell_volume 6573.93(19)
_cod_original_sg_symbol_H-M 'I 41/a m d'
_cod_database_code 7107803

loop_
_symmetry_equiv_pos_as_xyz
'x, y, z'
'-x+1/2, -y, z+1/2'
'-y+1/4, x+3/4, z+1/4'
'y+1/4, -x+1/4, z+3/4'
'-x+1/2, y, -z+1/2'
'x, -y, -z'
'y+1/4, x+3/4, -z+1/4'
'-y+1/4, -x+1/4, -z+3/4'
'x+1/2, y+1/2, z+1/2'
'-x+1, -y+1/2, z+1'
'-y+3/4, x+5/4, z+3/4'
'y+3/4, -x+3/4, z+5/4'
'-x+1, y+1/2, -z+1'
'x+1/2, -y+1/2, -z+1/2'
'y+3/4, x+5/4, -z+3/4'
'-y+3/4, -x+3/4, -z+5/4'
'-x, -y, -z'
'x-1/2, y, -z-1/2'
'y-1/4, -x-3/4, -z-1/4'
'-y-1/4, x-1/4, -z-3/4'
'x-1/2, -y, z-1/2'
'-x, y, z'
'-y-1/4, -x-3/4, z-1/4'
'y-1/4, x-1/4, z-3/4'
'-x+1/2, -y+1/2, -z+1/2'
'x, y+1/2, -z'
'y+1/4, -x-1/4, -z+1/4'
'-y+1/4, x+1/4, -z-1/4'
'x, -y+1/2, z'
'-x+1/2, y+1/2, z+1/2'
'-y+1/4, -x-1/4, z+1/4'
'y+1/4, x+1/4, z-1/4'

loop_
_atom_site_label
_atom_site_type_symbol
_atom_site_fract_x
_atom_site_fract_y
_atom_site_fract_z
_atom_site_U_iso_or_equiv
_atom_site_adp_type
_atom_site_occupancy
_atom_site_symmetry_multiplicity
_atom_site_calc_flag
_atom_site_refinement_flags
Cu1 Cu 0.25805(3) 0.49195(3) 0.1250 0.0409(3) Uani 1 2 d S
I1 I 0.16722(3) 0.5000 0.0000 0.0733(3) Uani 1 2 d S
N1 N 0.34030(18) 0.4946(2) 0.0530(3) 0.0419(11) Uani 1 1 d .
C1 C 0.3911(2) 0.4894(3) 0.1027(4) 0.0528(16) Uani 1 1 d D
C2 C 0.4468(2) 0.4941(3) 0.0528(4) 0.0505(15) Uani 1 1 d .
C3 C 0.5000 0.4885(5) 0.1078(5) 0.060(3) Uani 1 2 d SD
C4 C 0.5000 0.4772(7) 0.2205(6) 0.085(4) Uani 1 2 d SD
H4A H 0.5000 0.4349 0.2271 0.102 Uiso 0.65 2 d SPR
H4B H 0.5000 0.5167 0.2473 0.102 Uiso 0.35 2 d SPR
C6 C 0.3884(3) 0.4773(4) 0.2141(4) 0.079(3) Uani 1 1 d D
H6A H 0.3816 0.4359 0.2257 0.094 Uiso 0.65 1 d PR
H6B H 0.3553 0.4988 0.2415 0.094 Uiso 0.65 1 d PR
H6C H 0.3568 0.4498 0.2265 0.094 Uiso 0.35 1 d PR
H6D H 0.3787 0.5137 0.2482 0.094 Uiso 0.35 1 d PR
C5 C 0.4431(3) 0.4984(7) 0.2686(5) 0.076(4) Uani 0.65 1 d PDU
H5A H 0.4432 0.5408 0.2733 0.092 Uiso 0.65 1 d PR
H5B H 0.4418 0.4832 0.3370 0.092 Uiso 0.65 1 d PR
C5A C 0.4434(4) 0.4534(11) 0.2585(10) 0.078(5) Uani 0.35 1 d PDU
H5AA H 0.4422 0.4597 0.3309 0.093 Uiso 0.35 1 d PR
H5AB H 0.4433 0.4114 0.2477 0.093 Uiso 0.35 1 d PR
Cl1 Cl 0.5000 0.4040(8) 0.5022(15) 0.266(8) Uiso 0.50 2 d SPD
Cl2 Cl 0.5819(11) 0.3319(11) 0.6250 0.370(13) Uiso 0.50 2 d SPD
Cl3 Cl 0.5913(10) 0.3342(10) 0.3985(12) 0.244(9) Uiso 0.25 1 d PD
C7 C 0.5671(15) 0.3674(18) 0.5111(15) 0.17(2) Uiso 0.25 1 d PD
H10 H 0.5953 0.4020 0.5156 0.209 Uiso 0.25 1 calc PR

loop_
_atom_site_aniso_label
_atom_site_aniso_U_11
_atom_site_aniso_U_22
_atom_site_aniso_U_33
_atom_site_aniso_U_23
_atom_site_aniso_U_13
_atom_site_aniso_U_12
Cu1 0.0454(4) 0.0454(4) 0.0320(5) 0.0027(3) 0.0027(3) -0.0004(4)
I1 0.0441(4) 0.1452(8) 0.0307(3) 0.0000(4) 0.000 0.000
N1 0.035(2) 0.067(3) 0.024(2) 0.009(2) -0.0012(18) -0.002(2)
C1 0.040(3) 0.091(5) 0.028(3) 0.010(3) 0.003(2) 0.005(3)
C2 0.037(3) 0.089(5) 0.025(2) 0.011(3) 0.000(2) 0.000(3)
C3 0.030(4) 0.122(8) 0.027(4) 0.013(5) 0.000 0.000
C4 0.036(5) 0.191(13) 0.027(4) 0.018(6) 0.000 0.000
C6 0.046(4) 0.159(8) 0.031(3) 0.021(4) 0.001(3) 0.007(4)
C5 0.041(4) 0.162(13) 0.026(4) 0.002(7) 0.005(3) 0.005(8)
C5A 0.043(4) 0.162(14) 0.027(4) 0.003(7) 0.006(4) 0.003(8)

loop_
_atom_type_symbol
_atom_type_description
_atom_type_scat_dispersion_real
_atom_type_scat_dispersion_imag
_atom_type_scat_source
C C 0.0033 0.0016 'International Tables Vol C Tables 4.2.6.8 and 6.1.1.4'
H H 0.0000 0.0000 'International Tables Vol C Tables 4.2.6.8 and 6.1.1.4'
N N 0.0061 0.0033 'International Tables Vol C Tables 4.2.6.8 and 6.1.1.4'
Cu Cu 0.3201 1.2651 'International Tables Vol C Tables 4.2.6.8 and 6.1.1.4'
I I -0.4742 1.8119 'International Tables Vol C Tables 4.2.6.8 and 6.1.1.4'
Cl Cl 0.1484 0.1585 'International Tables Vol C Tables 4.2.6.8 and 6.1.1.4'

loop_
_geom_angle_atom_site_label_1
_geom_angle_atom_site_label_2
_geom_angle_atom_site_label_3
_geom_angle
_geom_angle_site_symmetry_1
_geom_angle_site_symmetry_3
N1 Cu1 N1 105.0(3) 16_554 .
N1 Cu1 I1 108.98(14) 16_554 .
N1 Cu1 I1 113.73(11) . .
N1 Cu1 I1 113.73(11) 16_554 12_454
N1 Cu1 I1 108.98(14) . 12_454
I1 Cu1 I1 106.61(3) . 12_454
Cu1 I1 Cu1 78.16(2) . 11_544
C1 N1 N1 120.2(3) . 6_565
C1 N1 Cu1 122.7(3) . .
N1 N1 Cu1 117.03(11) 6_565 .
N1 C1 C2 121.8(4) . .
N1 C1 C6 117.9(5) . .
C2 C1 C6 120.3(4) . .
C3 C2 C2 121.6(3) . 6_565
C3 C2 C1 120.4(5) . .
C2 C2 C1 118.0(3) 6_565 .
C2 C3 C2 116.9(6) . 22_655
C2 C3 C4 121.6(3) . .
C2 C3 C4 121.6(3) 22_655 .
C5 C4 C5 116.3(9) 22_655 .
C5A C4 C3 113.4(6) . .
C5A C4 C3 113.4(6) 22_655 .
C5 C4 C3 111.2(5) 22_655 .
C5 C4 C3 111.2(5) . .
C5 C4 H4A 106.1 22_655 .
C5 C4 H4A 106.1 . .
C3 C4 H4A 104.9 . .
C5A C4 H4B 102.3 . .
C5A C4 H4B 102.3 22_655 .
C3 C4 H4B 102.0 . .
C5A C6 C1 115.0(6) . .
C1 C6 C5 112.3(6) . .
C1 C6 H6A 109.9 . .
C5 C6 H6A 111.2 . .
C1 C6 H6B 108.1 . .
C5 C6 H6B 107.2 . .
H6A C6 H6B 107.9 . .
C5A C6 H6C 108.7 . .
C1 C6 H6C 108.4 . .
C5A C6 H6D 108.4 . .
C1 C6 H6D 108.4 . .
H6C C6 H6D 107.7 . .
C6 C5 C4 113.2(6) . .
C6 C5 H5A 110.4 . .
C4 C5 H5A 110.0 . .
C6 C5 H5B 108.1 . .
C4 C5 H5B 107.8 . .
H5A C5 H5B 107.1 . .
C4 C5A C6 117.4(8) . .
C4 C5A H5AA 107.9 . .
C6 C5A H5AA 108.4 . .
C4 C5A H5AB 108.1 . .
C6 C5A H5AB 107.5 . .
H5AA C5A H5AB 107.1 . .
Cl1 C7 Cl2 116.5(15) . .
Cl1 C7 Cl3 114.7(15) . .
Cl2 C7 Cl3 118.7(16) . .
Cl1 C7 H10 100.7 . .
Cl2 C7 H10 100.7 . .
Cl3 C7 H10 100.7 . .

loop_
_geom_bond_atom_site_label_1
_geom_bond_atom_site_label_2
_geom_bond_distance
_geom_bond_site_symmetry_2
Cu1 N1 2.070(4) 16_554
Cu1 N1 2.070(4) .
Cu1 I1 2.6184(7) .
Cu1 I1 2.6184(7) 12_454
N1 C1 1.315(6) .
N1 N1 1.413(8) 6_565
C1 C2 1.412(7) .
C1 C6 1.489(7) .
C2 C3 1.399(6) .
C2 C2 1.411(10) 6_565
C3 C4 1.501(10) .
C4 C5A 1.462(8) .
C4 C5A 1.462(8) 22_655
C4 C5 1.500(7) 22_655
C4 C5 1.500(7) .
C4 H4A 0.9510 .
C4 H4B 0.9522 .
C6 C5A 1.464(8) .
C6 C5 1.495(8) .
C6 H6A 0.9513 .
C6 H6B 0.9527 .
C6 H6C 0.9512 .
C6 H6D 0.9533 .
C5 H5A 0.9509 .
C5 H5B 0.9600 .
C5A H5AA 0.9611 .
C5A H5AB 0.9511 .
Cl1 C7 1.716(19) 22_655
Cl1 C7 1.716(19) .
Cl2 C7 1.725(19) .
Cl2 C7 1.725(19) 7_546
Cl3 C7 1.740(19) .
C7 H10 1.0000 .

loop_
_geom_torsion_atom_site_label_1
_geom_torsion_atom_site_label_2
_geom_torsion_atom_site_label_3
_geom_torsion_atom_site_label_4
_geom_torsion
_geom_torsion_site_symmetry_1
_geom_torsion_site_symmetry_4
N1 Cu1 I1 Cu1 -118.10(13) 16_554 11_544
N1 Cu1 I1 Cu1 -1.36(15) . 11_544
I1 Cu1 I1 Cu1 118.765(18) 12_454 11_544
N1 Cu1 N1 C1 -59.0(5) 16_554 .
I1 Cu1 N1 C1 -178.0(5) . .
I1 Cu1 N1 C1 63.2(5) 12_454 .
N1 Cu1 N1 N1 124.3(6) 16_554 6_565
I1 Cu1 N1 N1 5.3(6) . 6_565
I1 Cu1 N1 N1 -113.5(5) 12_454 6_565
N1 N1 C1 C2 -0.4(10) 6_565 .
Cu1 N1 C1 C2 -177.0(5) . .
N1 N1 C1 C6 -179.3(7) 6_565 .
Cu1 N1 C1 C6 4.1(9) . .
N1 C1 C2 C3 179.9(7) . .
C6 C1 C2 C3 -1.2(11) . .
N1 C1 C2 C2 1.5(11) . 6_565
C6 C1 C2 C2 -179.7(8) . 6_565
C2 C2 C3 C2 -1.1(16) 6_565 22_655
C1 C2 C3 C2 -179.5(5) . 22_655
C2 C2 C3 C4 178.7(10) 6_565 .
C1 C2 C3 C4 0.2(14) . .
C2 C3 C4 C5A 19.3(16) . .
C2 C3 C4 C5A -160.9(12) 22_655 .
C2 C3 C4 C5A 160.9(12) . 22_655
C2 C3 C4 C5A -19.3(16) 22_655 22_655
C2 C3 C4 C5 -155.6(9) . 22_655
C2 C3 C4 C5 24.2(14) 22_655 22_655
C2 C3 C4 C5 -24.2(14) . .
C2 C3 C4 C5 155.6(9) 22_655 .
N1 C1 C6 C5A 161.2(12) . .
C2 C1 C6 C5A -17.7(13) . .
N1 C1 C6 C5 -154.8(8) . .
C2 C1 C6 C5 26.3(10) . .
C1 C6 C5 C4 -50.6(12) . .
C5 C4 C5 C6 177.8(6) 22_655 .
C3 C4 C5 C6 49.1(12) . .
C5A C4 C5A C6 -177.4(7) 22_655 .
C3 C4 C5A C6 -39(2) . .
C1 C6 C5A C4 38(2) . .

loop_
_platon_squeeze_void_nr
_platon_squeeze_void_average_x
_platon_squeeze_void_average_y
_platon_squeeze_void_average_z
_platon_squeeze_void_volume
_platon_squeeze_void_count_electrons
_platon_squeeze_void_content
1 0.500 0.250 0.125 173 47 ' '
2 0.500 0.750 -0.125 173 47 ' '
3 0.000 0.250 0.376 173 47 ' '
4 0.000 0.750 0.625 172 47 ' '
